data_4314840
loop_
_publ_author_name
'Tae-Soo You'
'Paul H. Tobash'
'Svilen Bobev'

_publ_section_title
;
 Mixed Cations and Structural Complexity in (Eu1-xCax)4In3Ge4 and
 (Eu1-xCax)3In2Ge3-The First Two Members of the Homologous Series
 A2[n+m]In2n+mGe2[n+m] (n,m= 1, 2, ...\\infty; A = Ca, Sr, Ba, Eu, or Yb)
;
_journal_name_full 'Inorganic Chemistry'
_journal_page_first 1773
_journal_page_last 1783
_journal_paper_doi 10.1021/ic902144h
_journal_volume 49
_journal_year 2010
_chemical_formula_moiety 'Ca2.34 Eu0.66 Ge3 In2'
_chemical_formula_sum 'Ca2.34 Eu0.66 Ge3 In2'
_chemical_formula_weight 640.37
_chemical_name_systematic
; 
 ? 
;
_space_group_IT_number 62
_symmetry_cell_setting orthorhombic
_symmetry_space_group_name_Hall '-P 2ac 2n'
_symmetry_space_group_name_H-M 'P n m a'
_atom_sites_solution_primary direct
_atom_sites_solution_secondary difmap
_audit_creation_method SHELXL-97
_cell_angle_alpha 90.00
_cell_angle_beta 90.00
_cell_angle_gamma 90.00
_cell_formula_units_Z 4
_cell_length_a 7.4010(9)
_cell_length_b 4.4640(6)
_cell_length_c 23.734(3)
_cell_measurement_reflns_used 1100
_cell_measurement_temperature 200(2)
_cell_measurement_theta_max 28.47
_cell_measurement_theta_min 2.88
_cell_volume 784.13(17)
_computing_cell_refinement 'Bruker SMART'
_computing_data_collection 'Bruker SMART'
_computing_data_reduction 'Bruker SAINT'
_computing_molecular_graphics 'Bruker SHELXTL'
_computing_publication_material 'Bruker SHEMXTL'
_computing_structure_refinement 'SHELXL-97 (Sheldrick, 1997)'
_computing_structure_solution 'SHELXS-97 (Sheldrick, 1990)'
_diffrn_ambient_temperature 200(2)
_diffrn_measured_fraction_theta_full 1.000
_diffrn_measured_fraction_theta_max 1.000
_diffrn_measurement_device_type 'CCD area detector'
_diffrn_measurement_method 'phi and omega scans'
_diffrn_radiation_monochromator graphite
_diffrn_radiation_source 'fine-focus sealed tube'
_diffrn_radiation_type MoK\a
_diffrn_radiation_wavelength 0.71073
_diffrn_reflns_av_R_equivalents 0.0794
_diffrn_reflns_av_sigmaI/netI 0.0397
_diffrn_reflns_limit_h_max 9
_diffrn_reflns_limit_h_min -9
_diffrn_reflns_limit_k_max 5
_diffrn_reflns_limit_k_min -5
_diffrn_reflns_limit_l_max 31
_diffrn_reflns_limit_l_min -31
_diffrn_reflns_number 10317
_diffrn_reflns_theta_full 25.00
_diffrn_reflns_theta_max 28.36
_diffrn_reflns_theta_min 1.72
_exptl_absorpt_coefficient_mu 23.763
_exptl_absorpt_correction_T_max 0.0491
_exptl_absorpt_correction_T_min 0.0333
_exptl_absorpt_correction_type empirical
_exptl_absorpt_process_details SADABS
_exptl_crystal_colour silver
_exptl_crystal_density_diffrn 5.434
_exptl_crystal_density_method 'not measured'
_exptl_crystal_description irregular
_exptl_crystal_F_000 1100
_exptl_crystal_size_max 0.045
_exptl_crystal_size_mid 0.035
_exptl_crystal_size_min 0.032
_refine_diff_density_max 1.172
_refine_diff_density_min -1.737
_refine_diff_density_rms 0.284
_refine_ls_extinction_coef 0.00041(5)
_refine_ls_extinction_expression Fc^*^=kFc[1+0.001xFc^2^\l^3^/sin(2\q)]^-1/4^
_refine_ls_extinction_method SHELXL
_refine_ls_goodness_of_fit_ref 1.060
_refine_ls_matrix_type full
_refine_ls_number_parameters 53
_refine_ls_number_reflns 1100
_refine_ls_number_restraints 0
_refine_ls_restrained_S_all 1.060
_refine_ls_R_factor_all 0.0479
_refine_ls_R_factor_gt 0.0320
_refine_ls_shift/su_max 0.000
_refine_ls_shift/su_mean 0.000
_refine_ls_structure_factor_coef Fsqd
_refine_ls_weighting_details 'calc w=1/[\s^2^(Fo^2^)+(0.0150P)^2^+1.4047P] where P=(Fo^2^+2Fc^2^)/3'
_refine_ls_weighting_scheme calc
_refine_ls_wR_factor_gt 0.0542
_refine_ls_wR_factor_ref 0.0596
_reflns_number_gt 877
_reflns_number_total 1100
_reflns_threshold_expression >2sigma(I)
_cod_data_source_file ic902144h_si_003_1.cif
_cod_data_source_block Eu0.66Ca2.34In2Ge3
_cod_depositor_comments
;
The following automatic conversions were performed:

'_symmetry_cell_setting' value 'Orthorhombic' changed to
'orthorhombic' according to the built-in table from CIF Core
dictionary named 'cif_core.dic' version 2.4.1 from 2010-06-29.

Automatic conversion script
Id: cif_fix_values 1646 2011-03-28 12:23:43Z adriana 
;
_cod_database_code 4314840

loop_
_symmetry_equiv_pos_as_xyz
'x, y, z'
'-x+1/2, -y, z+1/2'
'-x, y+1/2, -z'
'x+1/2, -y+1/2, -z+1/2'
'-x, -y, -z'
'x-1/2, y, -z-1/2'
'x, -y-1/2, z'
'-x-1/2, y-1/2, z-1/2'

loop_
_atom_site_label
_atom_site_type_symbol
_atom_site_fract_x
_atom_site_fract_y
_atom_site_fract_z
_atom_site_U_iso_or_equiv
_atom_site_adp_type
_atom_site_occupancy
_atom_site_symmetry_multiplicity
_atom_site_calc_flag
_atom_site_refinement_flags
_atom_site_disorder_assembly
_atom_site_disorder_group
Eu1 Eu 0.01103(16) 0.2500 0.07214(5) 0.0155(4) Uani 0.195(3) 2 d SP . .
Ca1 Ca 0.01103(16) 0.2500 0.07214(5) 0.0155(4) Uani 0.805(3) 2 d SP . .
Eu2 Eu 0.02434(13) 0.2500 0.38179(4) 0.0144(3) Uani 0.345(3) 2 d SP . .
Ca2 Ca 0.02434(13) 0.2500 0.38179(4) 0.0144(3) Uani 0.655(3) 2 d SP . .
Eu3 Eu 0.16416(19) 0.2500 0.22644(6) 0.0147(5) Uani 0.123(3) 2 d SP . .
Ca3 Ca 0.16416(19) 0.2500 0.22644(6) 0.0147(5) Uani 0.877(3) 2 d SP . .
In1 In 0.15051(9) 0.2500 0.52725(3) 0.01523(18) Uani 1 2 d S . .
In2 In 0.16307(10) 0.2500 0.82559(3) 0.0224(2) Uani 1 2 d S . .
Ge1 Ge 0.03834(14) 0.2500 0.71009(4) 0.0144(2) Uani 1 2 d S . .
Ge2 Ge 0.28457(14) 0.2500 0.63633(4) 0.0147(2) Uani 1 2 d S . .
Ge3 Ge 0.76464(14) 0.2500 0.53866(4) 0.0158(2) Uani 1 2 d S . .

loop_
_atom_site_aniso_label
_atom_site_aniso_U_11
_atom_site_aniso_U_22
_atom_site_aniso_U_33
_atom_site_aniso_U_23
_atom_site_aniso_U_13
_atom_site_aniso_U_12
Eu1 0.0152(7) 0.0156(7) 0.0158(7) 0.000 -0.0023(5) 0.000
Ca1 0.0152(7) 0.0156(7) 0.0158(7) 0.000 -0.0023(5) 0.000
Eu2 0.0158(6) 0.0130(5) 0.0146(5) 0.000 -0.0013(4) 0.000
Ca2 0.0158(6) 0.0130(5) 0.0146(5) 0.000 -0.0013(4) 0.000
Eu3 0.0165(9) 0.0126(8) 0.0151(8) 0.000 0.0022(6) 0.000
Ca3 0.0165(9) 0.0126(8) 0.0151(8) 0.000 0.0022(6) 0.000
In1 0.0171(4) 0.0144(4) 0.0143(3) 0.000 -0.0002(3) 0.000
In2 0.0167(4) 0.0303(4) 0.0202(4) 0.000 0.0004(3) 0.000
Ge1 0.0154(5) 0.0129(5) 0.0147(5) 0.000 0.0009(4) 0.000
Ge2 0.0161(5) 0.0147(5) 0.0134(5) 0.000 0.0003(4) 0.000
Ge3 0.0164(5) 0.0124(5) 0.0186(5) 0.000 -0.0002(4) 0.000

loop_
_atom_type_symbol
_atom_type_description
_atom_type_scat_dispersion_real
_atom_type_scat_dispersion_imag
_atom_type_scat_source
Ca Ca 0.2262 0.3064 'International Tables Vol C Tables 4.2.6.8 and 6.1.1.4'
Ge Ge 0.1547 1.8001 'International Tables Vol C Tables 4.2.6.8 and 6.1.1.4'
In In -0.7276 1.3100 'International Tables Vol C Tables 4.2.6.8 and 6.1.1.4'
Eu Eu -0.1578 3.6682 'International Tables Vol C Tables 4.2.6.8 and 6.1.1.4'

loop_
_geom_angle_atom_site_label_1
_geom_angle_atom_site_label_2
_geom_angle_atom_site_label_3
_geom_angle
_geom_angle_site_symmetry_1
_geom_angle_site_symmetry_3
_geom_angle_publ_flag
Ge2 Eu1 Ge2 92.22(4) 2_564 2_554 ?
Ge2 Eu1 Ge3 163.38(5) 2_564 2_554 ?
Ge2 Eu1 Ge3 85.95(2) 2_554 2_554 ?
Ge2 Eu1 Ge3 85.95(2) 2_564 2_564 ?
Ge2 Eu1 Ge3 163.38(5) 2_554 2_564 ?
Ge3 Eu1 Ge3 91.10(4) 2_554 2_564 ?
Ge2 Eu1 Ge3 96.70(4) 2_564 6_556 ?
Ge2 Eu1 Ge3 96.70(4) 2_554 6_556 ?
Ge3 Eu1 Ge3 99.92(4) 2_554 6_556 ?
Ge3 Eu1 Ge3 99.92(4) 2_564 6_556 ?
Ge2 Eu1 In1 49.03(2) 2_564 2_564 ?
Ge2 Eu1 In1 104.97(4) 2_554 2_564 ?
Ge3 Eu1 In1 147.15(5) 2_554 2_564 ?
Ge3 Eu1 In1 86.26(2) 2_564 2_564 ?
Ge3 Eu1 In1 48.72(2) 6_556 2_564 ?
Ge2 Eu1 In1 104.97(4) 2_564 2_554 ?
Ge2 Eu1 In1 49.03(2) 2_554 2_554 ?
Ge3 Eu1 In1 86.26(2) 2_554 2_554 ?
Ge3 Eu1 In1 147.15(5) 2_564 2_554 ?
Ge3 Eu1 In1 48.72(2) 6_556 2_554 ?
In1 Eu1 In1 78.70(3) 2_564 2_554 ?
Ge2 Eu1 In2 52.13(3) 2_564 5_566 ?
Ge2 Eu1 In2 107.15(4) 2_554 5_566 ?
Ge3 Eu1 In2 112.76(4) 2_554 5_566 ?
Ge3 Eu1 In2 59.12(3) 2_564 5_566 ?
Ge3 Eu1 In2 140.308(17) 6_556 5_566 ?
In1 Eu1 In2 93.826(18) 2_564 5_566 ?
In1 Eu1 In2 150.02(4) 2_554 5_566 ?
Ge2 Eu1 In2 107.15(4) 2_564 5_556 ?
Ge2 Eu1 In2 52.13(3) 2_554 5_556 ?
Ge3 Eu1 In2 59.12(3) 2_554 5_556 ?
Ge3 Eu1 In2 112.76(4) 2_564 5_556 ?
Ge3 Eu1 In2 140.308(17) 6_556 5_556 ?
In1 Eu1 In2 150.02(4) 2_564 5_556 ?
In1 Eu1 In2 93.826(18) 2_554 5_556 ?
In2 Eu1 In2 78.16(3) 5_566 5_556 ?
Ge2 Eu1 In1 133.77(2) 2_564 6_556 ?
Ge2 Eu1 In1 133.77(2) 2_554 6_556 ?
Ge3 Eu1 In1 48.91(2) 2_554 6_556 ?
Ge3 Eu1 In1 48.91(2) 2_564 6_556 ?
Ge3 Eu1 In1 84.04(4) 6_556 6_556 ?
In1 Eu1 In1 109.43(3) 2_564 6_556 ?
In1 Eu1 In1 109.43(3) 2_554 6_556 ?
In2 Eu1 In1 100.46(3) 5_566 6_556 ?
In2 Eu1 In1 100.46(3) 5_556 6_556 ?
Ge2 Eu1 Ca2 108.93(3) 2_564 6_556 ?
Ge2 Eu1 Ca2 108.93(3) 2_554 6_556 ?
Ge3 Eu1 Ca2 56.59(3) 2_554 6_556 ?
Ge3 Eu1 Ca2 56.59(3) 2_564 6_556 ?
Ge3 Eu1 Ca2 142.41(4) 6_556 6_556 ?
In1 Eu1 Ca2 140.249(16) 2_564 6_556 ?
In1 Eu1 Ca2 140.249(16) 2_554 6_556 ?
In2 Eu1 Ca2 56.81(2) 5_566 6_556 ?
In2 Eu1 Ca2 56.81(2) 5_556 6_556 ?
In1 Eu1 Ca2 58.37(3) 6_556 6_556 ?
Ge2 Eu1 Eu2 108.93(3) 2_564 6_556 ?
Ge2 Eu1 Eu2 108.93(3) 2_554 6_556 ?
Ge3 Eu1 Eu2 56.59(3) 2_554 6_556 ?
Ge3 Eu1 Eu2 56.59(3) 2_564 6_556 ?
Ge3 Eu1 Eu2 142.41(4) 6_556 6_556 ?
In1 Eu1 Eu2 140.249(16) 2_564 6_556 ?
In1 Eu1 Eu2 140.249(16) 2_554 6_556 ?
In2 Eu1 Eu2 56.81(2) 5_566 6_556 ?
In2 Eu1 Eu2 56.81(2) 5_556 6_556 ?
In1 Eu1 Eu2 58.37(3) 6_556 6_556 ?
Ca2 Eu1 Eu2 0.00(3) 6_556 6_556 ?
Ge1 Eu2 Ge1 90.07(4) 5_556 5_566 ?
Ge1 Eu2 Ge2 46.66(3) 5_556 5_556 ?
Ge1 Eu2 Ge2 107.06(3) 5_566 5_556 ?
Ge1 Eu2 Ge2 107.06(3) 5_556 5_566 ?
Ge1 Eu2 Ge2 46.66(3) 5_566 5_566 ?
Ge2 Eu2 Ge2 87.63(4) 5_556 5_566 ?
Ge1 Eu2 Ge3 159.97(4) 5_556 5_666 ?
Ge1 Eu2 Ge3 89.23(2) 5_566 5_666 ?
Ge2 Eu2 Ge3 151.20(4) 5_556 5_666 ?
Ge2 Eu2 Ge3 86.78(2) 5_566 5_666 ?
Ge1 Eu2 Ge3 89.23(2) 5_556 5_656 ?
Ge1 Eu2 Ge3 159.97(4) 5_566 5_656 ?
Ge2 Eu2 Ge3 86.78(2) 5_556 5_656 ?
Ge2 Eu2 Ge3 151.20(4) 5_566 5_656 ?
Ge3 Eu2 Ge3 84.66(3) 5_666 5_656 ?
Ge1 Eu2 In1 148.92(4) 5_556 5_566 ?
Ge1 Eu2 In1 85.27(2) 5_566 5_566 ?
Ge2 Eu2 In1 105.79(3) 5_556 5_566 ?
Ge2 Eu2 In1 49.72(2) 5_566 5_566 ?
Ge3 Eu2 In1 50.87(2) 5_666 5_566 ?
Ge3 Eu2 In1 105.22(3) 5_656 5_566 ?
Ge1 Eu2 In1 85.27(2) 5_556 5_556 ?
Ge1 Eu2 In1 148.92(4) 5_566 5_556 ?
Ge2 Eu2 In1 49.72(2) 5_556 5_556 ?
Ge2 Eu2 In1 105.79(3) 5_566 5_556 ?
Ge3 Eu2 In1 105.22(3) 5_666 5_556 ?
Ge3 Eu2 In1 50.87(2) 5_656 5_556 ?
In1 Eu2 In1 83.13(3) 5_566 5_556 ?
Ge1 Eu2 In2 106.65(3) 5_556 2_564 ?
Ge1 Eu2 In2 51.62(2) 5_566 2_564 ?
Ge2 Eu2 In2 149.80(4) 5_556 2_564 ?
Ge2 Eu2 In2 88.64(2) 5_566 2_564 ?
Ge3 Eu2 In2 58.22(2) 5_666 2_564 ?
Ge3 Eu2 In2 109.69(3) 5_656 2_564 ?
In1 Eu2 In2 94.367(16) 5_566 2_564 ?
In1 Eu2 In2 157.99(3) 5_556 2_564 ?
Ge1 Eu2 In2 51.62(2) 5_556 2_554 ?
Ge1 Eu2 In2 106.65(3) 5_566 2_554 ?
Ge2 Eu2 In2 88.64(2) 5_556 2_554 ?
Ge2 Eu2 In2 149.80(4) 5_566 2_554 ?
Ge3 Eu2 In2 109.69(3) 5_666 2_554 ?
Ge3 Eu2 In2 58.22(2) 5_656 2_554 ?
In1 Eu2 In2 157.99(3) 5_566 2_554 ?
In1 Eu2 In2 94.367(16) 5_556 2_554 ?
In2 Eu2 In2 79.78(3) 2_564 2_554 ?
Ge1 Eu2 In1 134.882(18) 5_556 . ?
Ge1 Eu2 In1 134.882(18) 5_566 . ?
Ge2 Eu2 In1 108.29(3) 5_556 . ?
Ge2 Eu2 In1 108.29(3) 5_566 . ?
Ge3 Eu2 In1 47.706(19) 5_666 . ?
Ge3 Eu2 In1 47.706(19) 5_656 . ?
In1 Eu2 In1 58.73(2) 5_566 . ?
In1 Eu2 In1 58.73(2) 5_556 . ?
In2 Eu2 In1 101.33(3) 2_564 . ?
In2 Eu2 In1 101.33(3) 2_554 . ?
Ge1 Eu2 Ca3 54.16(2) 5_556 6_556 ?
Ge1 Eu2 Ca3 54.16(2) 5_566 6_556 ?
Ge2 Eu2 Ca3 52.90(2) 5_556 6_556 ?
Ge2 Eu2 Ca3 52.90(2) 5_566 6_556 ?
Ge3 Eu2 Ca3 137.271(18) 5_666 6_556 ?
Ge3 Eu2 Ca3 137.271(18) 5_656 6_556 ?
In1 Eu2 Ca3 99.69(3) 5_566 6_556 ?
In1 Eu2 Ca3 99.69(3) 5_556 6_556 ?
In2 Eu2 Ca3 102.28(3) 2_564 6_556 ?
In2 Eu2 Ca3 102.28(3) 2_554 6_556 ?
In1 Eu2 Ca3 149.07(4) . 6_556 ?
Ge1 Eu3 Ge1 92.81(5) 5_566 5_556 ?
Ge1 Eu3 Ge2 156.06(6) 5_566 2_554 ?
Ge1 Eu3 Ge2 82.87(2) 5_556 2_554 ?
Ge1 Eu3 Ge2 82.87(2) 5_566 2_564 ?
Ge1 Eu3 Ge2 156.06(6) 5_556 2_564 ?
Ge2 Eu3 Ge2 91.56(5) 2_554 2_564 ?
Ge1 Eu3 Ge1 83.528(19) 5_566 2_564 ?
Ge1 Eu3 Ge1 155.60(5) 5_556 2_564 ?
Ge2 Eu3 Ge1 109.70(5) 2_554 2_564 ?
Ge2 Eu3 Ge1 47.50(3) 2_564 2_564 ?
Ge1 Eu3 Ge1 155.60(5) 5_566 2_554 ?
Ge1 Eu3 Ge1 83.528(19) 5_556 2_554 ?
Ge2 Eu3 Ge1 47.50(3) 2_554 2_554 ?
Ge2 Eu3 Ge1 109.70(5) 2_564 2_554 ?
Ge1 Eu3 Ge1 89.91(5) 2_564 2_554 ?
Ge1 Eu3 In2 52.03(3) 5_566 2_564 ?
Ge1 Eu3 In2 108.18(4) 5_556 2_564 ?
Ge2 Eu3 In2 151.36(5) 2_554 2_564 ?
Ge2 Eu3 In2 87.71(2) 2_564 2_564 ?
Ge1 Eu3 In2 51.31(3) 2_564 2_564 ?
Ge1 Eu3 In2 106.24(4) 2_554 2_564 ?
Ge1 Eu3 In2 108.18(4) 5_566 2_554 ?
Ge1 Eu3 In2 52.03(3) 5_556 2_554 ?
Ge2 Eu3 In2 87.71(2) 2_554 2_554 ?
Ge2 Eu3 In2 151.36(5) 2_564 2_554 ?
Ge1 Eu3 In2 106.24(4) 2_564 2_554 ?
Ge1 Eu3 In2 51.31(3) 2_554 2_554 ?
In2 Eu3 In2 79.62(3) 2_564 2_554 ?
Ge1 Eu3 In2 107.24(5) 5_566 5_556 ?
Ge1 Eu3 In2 51.48(3) 5_556 5_556 ?
Ge2 Eu3 In2 52.27(3) 2_554 5_556 ?
Ge2 Eu3 In2 107.31(5) 2_564 5_556 ?
Ge1 Eu3 In2 152.26(5) 2_564 5_556 ?
Ge1 Eu3 In2 89.34(2) 2_554 5_556 ?
In2 Eu3 In2 153.60(5) 2_564 5_556 ?
In2 Eu3 In2 94.774(19) 2_554 5_556 ?
Ge1 Eu3 In2 51.48(3) 5_566 5_566 ?
Ge1 Eu3 In2 107.24(5) 5_556 5_566 ?
Ge2 Eu3 In2 107.31(5) 2_554 5_566 ?
Ge2 Eu3 In2 52.27(3) 2_564 5_566 ?
Ge1 Eu3 In2 89.34(2) 2_564 5_566 ?
Ge1 Eu3 In2 152.26(5) 2_554 5_566 ?
In2 Eu3 In2 94.774(19) 2_564 5_566 ?
In2 Eu3 In2 153.60(5) 2_554 5_566 ?
In2 Eu3 In2 78.78(3) 5_556 5_566 ?
Ge1 Eu3 Eu2 133.58(2) 5_566 6_656 ?
Ge1 Eu3 Eu2 133.58(2) 5_556 6_656 ?
Ge2 Eu3 Eu2 55.65(3) 2_554 6_656 ?
Ge2 Eu3 Eu2 55.65(3) 2_564 6_656 ?
Ge1 Eu3 Eu2 54.05(3) 2_564 6_656 ?
Ge1 Eu3 Eu2 54.05(3) 2_554 6_656 ?
In2 Eu3 Eu2 101.79(3) 2_564 6_656 ?
In2 Eu3 Eu2 101.79(3) 2_554 6_656 ?
In2 Eu3 Eu2 104.61(4) 5_556 6_656 ?
In2 Eu3 Eu2 104.61(4) 5_566 6_656 ?
Ge1 Eu3 Ca2 133.58(2) 5_566 6_656 ?
Ge1 Eu3 Ca2 133.58(2) 5_556 6_656 ?
Ge2 Eu3 Ca2 55.65(3) 2_554 6_656 ?
Ge2 Eu3 Ca2 55.65(3) 2_564 6_656 ?
Ge1 Eu3 Ca2 54.05(3) 2_564 6_656 ?
Ge1 Eu3 Ca2 54.05(3) 2_554 6_656 ?
In2 Eu3 Ca2 101.79(3) 2_564 6_656 ?
In2 Eu3 Ca2 101.79(3) 2_554 6_656 ?
In2 Eu3 Ca2 104.61(4) 5_556 6_656 ?
In2 Eu3 Ca2 104.61(4) 5_566 6_656 ?
Eu2 Eu3 Ca2 0.00(2) 6_656 6_656 ?
Ge2 In1 Ge3 116.22(3) . 5_656 ?
Ge2 In1 Ge3 116.22(3) . 5_666 ?
Ge3 In1 Ge3 105.88(4) 5_656 5_666 ?
Ge2 In1 Ge3 105.56(4) . 1_455 ?
Ge3 In1 Ge3 106.04(3) 5_656 1_455 ?
Ge3 In1 Ge3 106.04(3) 5_666 1_455 ?
Ge2 In1 Ca2 62.51(2) . 5_566 ?
Ge3 In1 Ca2 167.09(3) 5_656 5_566 ?
Ge3 In1 Ca2 85.17(2) 5_666 5_566 ?
Ge3 In1 Ca2 63.67(2) 1_455 5_566 ?
Ge2 In1 Eu2 62.51(2) . 5_566 ?
Ge3 In1 Eu2 167.09(3) 5_656 5_566 ?
Ge3 In1 Eu2 85.17(2) 5_666 5_566 ?
Ge3 In1 Eu2 63.67(2) 1_455 5_566 ?
Ca2 In1 Eu2 0.00(4) 5_566 5_566 ?
Ge2 In1 Ca2 62.51(2) . 5_556 ?
Ge3 In1 Ca2 85.17(2) 5_656 5_556 ?
Ge3 In1 Ca2 167.09(3) 5_666 5_556 ?
Ge3 In1 Ca2 63.67(2) 1_455 5_556 ?
Ca2 In1 Ca2 83.13(3) 5_566 5_556 ?
Eu2 In1 Ca2 83.13(3) 5_566 5_556 ?
Ge2 In1 Eu2 62.51(2) . 5_556 ?
Ge3 In1 Eu2 85.17(2) 5_656 5_556 ?
Ge3 In1 Eu2 167.09(3) 5_666 5_556 ?
Ge3 In1 Eu2 63.67(2) 1_455 5_556 ?
Ca2 In1 Eu2 83.13(3) 5_566 5_556 ?
Eu2 In1 Eu2 83.13(3) 5_566 5_556 ?
Ca2 In1 Eu2 0.00(3) 5_556 5_556 ?
Ge2 In1 Eu1 57.50(3) . 2_565 ?
Ge3 In1 Eu1 121.03(3) 5_656 2_565 ?
Ge3 In1 Eu1 60.23(3) 5_666 2_565 ?
Ge3 In1 Eu1 132.84(2) 1_455 2_565 ?
Ca2 In1 Eu1 70.05(3) 5_566 2_565 ?
Eu2 In1 Eu1 70.05(3) 5_566 2_565 ?
Ca2 In1 Eu1 120.02(3) 5_556 2_565 ?
Eu2 In1 Eu1 120.02(3) 5_556 2_565 ?
Ge2 In1 Ca1 57.50(3) . 2_565 ?
Ge3 In1 Ca1 121.03(3) 5_656 2_565 ?
Ge3 In1 Ca1 60.23(3) 5_666 2_565 ?
Ge3 In1 Ca1 132.84(2) 1_455 2_565 ?
Ca2 In1 Ca1 70.05(3) 5_566 2_565 ?
Eu2 In1 Ca1 70.05(3) 5_566 2_565 ?
Ca2 In1 Ca1 120.02(3) 5_556 2_565 ?
Eu2 In1 Ca1 120.02(3) 5_556 2_565 ?
Eu1 In1 Ca1 0.00(4) 2_565 2_565 ?
Ge2 In1 Eu1 57.50(2) . 2 ?
Ge3 In1 Eu1 60.23(3) 5_656 2 ?
Ge3 In1 Eu1 121.03(3) 5_666 2 ?
Ge3 In1 Eu1 132.84(2) 1_455 2 ?
Ca2 In1 Eu1 120.02(3) 5_566 2 ?
Eu2 In1 Eu1 120.02(3) 5_566 2 ?
Ca2 In1 Eu1 70.05(3) 5_556 2 ?
Eu2 In1 Eu1 70.05(3) 5_556 2 ?
Eu1 In1 Eu1 78.70(3) 2_565 2 ?
Ca1 In1 Eu1 78.70(3) 2_565 2 ?
Ge2 In1 Ca1 57.50(2) . 2 ?
Ge3 In1 Ca1 60.23(3) 5_656 2 ?
Ge3 In1 Ca1 121.03(3) 5_666 2 ?
Ge3 In1 Ca1 132.84(2) 1_455 2 ?
Ca2 In1 Ca1 120.02(3) 5_566 2 ?
Eu2 In1 Ca1 120.02(3) 5_566 2 ?
Ca2 In1 Ca1 70.05(3) 5_556 2 ?
Eu2 In1 Ca1 70.05(3) 5_556 2 ?
Eu1 In1 Ca1 78.70(3) 2_565 2 ?
Ca1 In1 Ca1 78.70(3) 2_565 2 ?
Eu1 In1 Ca1 0.00(4) 2 2 ?
Ge1 In2 Ge1 91.66(3) . 6_657 ?
Ge1 In2 Ge2 89.27(4) . 6_557 ?
Ge1 In2 Ge2 179.07(4) 6_657 6_557 ?
Ge1 In2 Ca2 125.12(2) . 2_565 ?
Ge1 In2 Ca2 58.40(2) 6_657 2_565 ?
Ge2 In2 Ca2 120.99(3) 6_557 2_565 ?
Ge1 In2 Eu2 125.12(2) . 2_565 ?
Ge1 In2 Eu2 58.40(2) 6_657 2_565 ?
Ge2 In2 Eu2 120.99(3) 6_557 2_565 ?
Ca2 In2 Eu2 0.00(3) 2_565 2_565 ?
Ge1 In2 Ca2 125.12(2) . 2 ?
Ge1 In2 Ca2 58.40(2) 6_657 2 ?
Ge2 In2 Ca2 120.99(3) 6_557 2 ?
Ca2 In2 Ca2 79.78(3) 2_565 2 ?
Eu2 In2 Ca2 79.78(3) 2_565 2 ?
Ge1 In2 Eu2 125.12(2) . 2 ?
Ge1 In2 Eu2 58.40(2) 6_657 2 ?
Ge2 In2 Eu2 120.99(3) 6_557 2 ?
Ca2 In2 Eu2 79.78(3) 2_565 2 ?
Eu2 In2 Eu2 79.78(3) 2_565 2 ?
Ca2 In2 Eu2 0.00(3) 2 2 ?
Ge1 In2 Ca3 58.49(3) . 2 ?
Ge1 In2 Ca3 56.79(3) 6_657 2 ?
Ge2 In2 Ca3 123.80(3) 6_557 2 ?
Ca2 In2 Ca3 115.18(3) 2_565 2 ?
Eu2 In2 Ca3 115.18(3) 2_565 2 ?
Ca2 In2 Ca3 66.69(3) 2 2 ?
Eu2 In2 Ca3 66.69(3) 2 2 ?
Ge1 In2 Eu3 58.49(3) . 2 ?
Ge1 In2 Eu3 56.79(3) 6_657 2 ?
Ge2 In2 Eu3 123.80(3) 6_557 2 ?
Ca2 In2 Eu3 115.18(3) 2_565 2 ?
Eu2 In2 Eu3 115.18(3) 2_565 2 ?
Ca2 In2 Eu3 66.69(3) 2 2 ?
Eu2 In2 Eu3 66.69(3) 2 2 ?
Ca3 In2 Eu3 0.00(3) 2 2 ?
Ge1 In2 Ca3 58.49(3) . 2_565 ?
Ge1 In2 Ca3 56.79(3) 6_657 2_565 ?
Ge2 In2 Ca3 123.80(3) 6_557 2_565 ?
Ca2 In2 Ca3 66.69(3) 2_565 2_565 ?
Eu2 In2 Ca3 66.69(3) 2_565 2_565 ?
Ca2 In2 Ca3 115.18(3) 2 2_565 ?
Eu2 In2 Ca3 115.18(3) 2 2_565 ?
Ca3 In2 Ca3 79.62(3) 2 2_565 ?
Eu3 In2 Ca3 79.62(3) 2 2_565 ?
Ge1 In2 Eu3 58.49(3) . 2_565 ?
Ge1 In2 Eu3 56.79(3) 6_657 2_565 ?
Ge2 In2 Eu3 123.80(3) 6_557 2_565 ?
Ca2 In2 Eu3 66.69(3) 2_565 2_565 ?
Eu2 In2 Eu3 66.69(3) 2_565 2_565 ?
Ca2 In2 Eu3 115.18(3) 2 2_565 ?
Eu2 In2 Eu3 115.18(3) 2 2_565 ?
Ca3 In2 Eu3 79.62(3) 2 2_565 ?
Eu3 In2 Eu3 79.62(3) 2 2_565 ?
Ca3 In2 Eu3 0.00(3) 2_565 2_565 ?
Ge1 In2 Eu3 56.47(3) . 5_556 ?
Ge1 In2 Eu3 123.80(3) 6_657 5_556 ?
Ge2 In2 Eu3 56.81(3) 6_557 5_556 ?
Ca2 In2 Eu3 177.67(4) 2_565 5_556 ?
Eu2 In2 Eu3 177.67(4) 2_565 5_556 ?
Ca2 In2 Eu3 100.68(2) 2 5_556 ?
Eu2 In2 Eu3 100.68(2) 2 5_556 ?
Ca3 In2 Eu3 67.003(17) 2 5_556 ?
Eu3 In2 Eu3 67.003(17) 2 5_556 ?
Ca3 In2 Eu3 114.95(2) 2_565 5_556 ?
Eu3 In2 Eu3 114.95(2) 2_565 5_556 ?
Ge2 Ge1 In2 115.24(5) . . ?
Ge2 Ge1 In2 119.19(5) . 6_557 ?
In2 Ge1 In2 125.57(4) . 6_557 ?
Ge2 Ge1 Ca3 133.58(2) . 5_566 ?
In2 Ge1 Ca3 72.06(3) . 5_566 ?
In2 Ge1 Ca3 71.18(3) 6_557 5_566 ?
Ge2 Ge1 Ca3 133.58(2) . 5_556 ?
In2 Ge1 Ca3 72.06(3) . 5_556 ?
In2 Ge1 Ca3 71.18(4) 6_557 5_556 ?
Ca3 Ge1 Ca3 92.81(5) 5_566 5_556 ?
Ge2 Ge1 Eu3 133.58(2) . 5_566 ?
In2 Ge1 Eu3 72.06(3) . 5_566 ?
In2 Ge1 Eu3 71.18(3) 6_557 5_566 ?
Ca3 Ge1 Eu3 0.00(6) 5_566 5_566 ?
Ca3 Ge1 Eu3 92.81(5) 5_556 5_566 ?
Ge2 Ge1 Eu3 133.58(2) . 5_556 ?
In2 Ge1 Eu3 72.06(3) . 5_556 ?
In2 Ge1 Eu3 71.18(4) 6_557 5_556 ?
Ca3 Ge1 Eu3 92.81(5) 5_566 5_556 ?
Ca3 Ge1 Eu3 0.00(5) 5_556 5_556 ?
Eu3 Ge1 Eu3 92.81(5) 5_566 5_556 ?
Ge2 Ge1 Eu2 68.11(3) . 5_556 ?
In2 Ge1 Eu2 134.589(19) . 5_556 ?
In2 Ge1 Eu2 69.99(3) 6_557 5_556 ?
Ca3 Ge1 Eu2 141.15(5) 5_566 5_556 ?
Ca3 Ge1 Eu2 75.76(3) 5_556 5_556 ?
Eu3 Ge1 Eu2 141.15(5) 5_566 5_556 ?
Eu3 Ge1 Eu2 75.76(3) 5_556 5_556 ?
Ge2 Ge1 Ca2 68.11(3) . 5_556 ?
In2 Ge1 Ca2 134.589(19) . 5_556 ?
In2 Ge1 Ca2 69.99(3) 6_557 5_556 ?
Ca3 Ge1 Ca2 141.15(5) 5_566 5_556 ?
Ca3 Ge1 Ca2 75.76(3) 5_556 5_556 ?
Eu3 Ge1 Ca2 141.15(5) 5_566 5_556 ?
Eu3 Ge1 Ca2 75.76(3) 5_556 5_556 ?
Eu2 Ge1 Ca2 0.00(3) 5_556 5_556 ?
Ge2 Ge1 Ca2 68.11(3) . 5_566 ?
In2 Ge1 Ca2 134.589(19) . 5_566 ?
In2 Ge1 Ca2 69.99(3) 6_557 5_566 ?
Ca3 Ge1 Ca2 75.76(3) 5_566 5_566 ?
Ca3 Ge1 Ca2 141.15(5) 5_556 5_566 ?
Eu3 Ge1 Ca2 75.76(3) 5_566 5_566 ?
Eu3 Ge1 Ca2 141.15(5) 5_556 5_566 ?
Eu2 Ge1 Ca2 90.07(4) 5_556 5_566 ?
Ca2 Ge1 Ca2 90.07(4) 5_556 5_566 ?
Ge2 Ge1 Eu2 68.11(3) . 5_566 ?
In2 Ge1 Eu2 134.589(19) . 5_566 ?
In2 Ge1 Eu2 69.99(3) 6_557 5_566 ?
Ca3 Ge1 Eu2 75.76(3) 5_566 5_566 ?
Ca3 Ge1 Eu2 141.15(5) 5_556 5_566 ?
Eu3 Ge1 Eu2 75.76(3) 5_566 5_566 ?
Eu3 Ge1 Eu2 141.15(5) 5_556 5_566 ?
Eu2 Ge1 Eu2 90.07(4) 5_556 5_566 ?
Ca2 Ge1 Eu2 90.07(4) 5_556 5_566 ?
Ca2 Ge1 Eu2 0.00(4) 5_566 5_566 ?
Ge2 Ge1 Eu3 65.32(3) . 2_565 ?
In2 Ge1 Eu3 70.19(3) . 2_565 ?
In2 Ge1 Eu3 134.63(2) 6_557 2_565 ?
Ca3 Ge1 Eu3 76.538(18) 5_566 2_565 ?
Ca3 Ge1 Eu3 142.24(4) 5_556 2_565 ?
Eu3 Ge1 Eu3 76.538(18) 5_566 2_565 ?
Eu3 Ge1 Eu3 142.24(4) 5_556 2_565 ?
Eu2 Ge1 Eu3 133.41(4) 5_556 2_565 ?
Ca2 Ge1 Eu3 133.41(4) 5_556 2_565 ?
Ca2 Ge1 Eu3 71.79(3) 5_566 2_565 ?
Eu2 Ge1 Eu3 71.79(3) 5_566 2_565 ?
Ge1 Ge2 In1 112.88(5) . . ?
Ge1 Ge2 In2 118.27(4) . 6_657 ?
In1 Ge2 In2 128.85(4) . 6_657 ?
Ge1 Ge2 Eu1 133.87(2) . 2 ?
In1 Ge2 Eu1 73.47(3) . 2 ?
In2 Ge2 Eu1 71.71(3) 6_657 2 ?
Ge1 Ge2 Eu1 133.87(2) . 2_565 ?
In1 Ge2 Eu1 73.47(3) . 2_565 ?
In2 Ge2 Eu1 71.71(3) 6_657 2_565 ?
Eu1 Ge2 Eu1 92.22(4) 2 2_565 ?
Ge1 Ge2 Ca1 133.87(2) . 2 ?
In1 Ge2 Ca1 73.47(3) . 2 ?
In2 Ge2 Ca1 71.71(3) 6_657 2 ?
Eu1 Ge2 Ca1 0.00(4) 2 2 ?
Eu1 Ge2 Ca1 92.22(4) 2_565 2 ?
Ge1 Ge2 Ca1 133.87(2) . 2_565 ?
In1 Ge2 Ca1 73.47(3) . 2_565 ?
In2 Ge2 Ca1 71.71(3) 6_657 2_565 ?
Eu1 Ge2 Ca1 92.22(4) 2 2_565 ?
Eu1 Ge2 Ca1 0.00(4) 2_565 2_565 ?
Ca1 Ge2 Ca1 92.22(4) 2 2_565 ?
Ge1 Ge2 Ca3 67.18(4) . 2_565 ?
In1 Ge2 Ca3 133.22(2) . 2_565 ?
In2 Ge2 Ca3 70.92(3) 6_657 2_565 ?
Eu1 Ge2 Ca3 142.64(5) 2 2_565 ?
Eu1 Ge2 Ca3 76.22(3) 2_565 2_565 ?
Ca1 Ge2 Ca3 142.64(5) 2 2_565 ?
Ca1 Ge2 Ca3 76.22(3) 2_565 2_565 ?
Ge1 Ge2 Eu3 67.18(4) . 2_565 ?
In1 Ge2 Eu3 133.22(2) . 2_565 ?
In2 Ge2 Eu3 70.92(3) 6_657 2_565 ?
Eu1 Ge2 Eu3 142.64(5) 2 2_565 ?
Eu1 Ge2 Eu3 76.22(3) 2_565 2_565 ?
Ca1 Ge2 Eu3 142.64(5) 2 2_565 ?
Ca1 Ge2 Eu3 76.22(3) 2_565 2_565 ?
Ca3 Ge2 Eu3 0.00(4) 2_565 2_565 ?
Ge1 Ge2 Ca3 67.18(4) . 2 ?
In1 Ge2 Ca3 133.22(2) . 2 ?
In2 Ge2 Ca3 70.92(3) 6_657 2 ?
Eu1 Ge2 Ca3 76.22(3) 2 2 ?
Eu1 Ge2 Ca3 142.64(5) 2_565 2 ?
Ca1 Ge2 Ca3 76.22(3) 2 2 ?
Ca1 Ge2 Ca3 142.64(5) 2_565 2 ?
Ca3 Ge2 Ca3 91.56(5) 2_565 2 ?
Eu3 Ge2 Ca3 91.56(5) 2_565 2 ?
Ge1 Ge2 Eu3 67.18(4) . 2 ?
In1 Ge2 Eu3 133.22(2) . 2 ?
In2 Ge2 Eu3 70.92(3) 6_657 2 ?
Eu1 Ge2 Eu3 76.22(3) 2 2 ?
Eu1 Ge2 Eu3 142.64(5) 2_565 2 ?
Ca1 Ge2 Eu3 76.22(3) 2 2 ?
Ca1 Ge2 Eu3 142.64(5) 2_565 2 ?
Ca3 Ge2 Eu3 91.56(5) 2_565 2 ?
Eu3 Ge2 Eu3 91.56(5) 2_565 2 ?
Ca3 Ge2 Eu3 0.0 2 2 ?
Ge1 Ge2 Eu2 65.23(3) . 5_556 ?
In1 Ge2 Eu2 67.77(3) . 5_556 ?
In2 Ge2 Eu2 135.713(19) 6_657 5_556 ?
Eu1 Ge2 Eu2 77.40(3) 2 5_556 ?
Eu1 Ge2 Eu2 141.24(4) 2_565 5_556 ?
Ca1 Ge2 Eu2 77.40(3) 2 5_556 ?
Ca1 Ge2 Eu2 141.24(4) 2_565 5_556 ?
Ca3 Ge2 Eu2 132.39(5) 2_565 5_556 ?
Eu3 Ge2 Eu2 132.39(5) 2_565 5_556 ?
Ca3 Ge2 Eu2 71.45(3) 2 5_556 ?
Eu3 Ge2 Eu2 71.45(3) 2 5_556 ?
In1 Ge3 In1 105.88(4) 5_656 5_666 ?
In1 Ge3 In1 73.96(3) 5_656 1_655 ?
In1 Ge3 In1 73.96(3) 5_666 1_655 ?
In1 Ge3 Eu1 73.68(2) 5_656 2 ?
In1 Ge3 Eu1 149.13(5) 5_666 2 ?
In1 Ge3 Eu1 132.35(3) 1_655 2 ?
In1 Ge3 Ca1 73.68(2) 5_656 2 ?
In1 Ge3 Ca1 149.13(5) 5_666 2 ?
In1 Ge3 Ca1 132.35(3) 1_655 2 ?
Eu1 Ge3 Ca1 0.00(3) 2 2 ?
In1 Ge3 Eu1 149.13(5) 5_656 2_565 ?
In1 Ge3 Eu1 73.68(2) 5_666 2_565 ?
In1 Ge3 Eu1 132.35(3) 1_655 2_565 ?
Eu1 Ge3 Eu1 91.10(4) 2 2_565 ?
Ca1 Ge3 Eu1 91.10(4) 2 2_565 ?
In1 Ge3 Ca1 149.13(5) 5_656 2_565 ?
In1 Ge3 Ca1 73.68(2) 5_666 2_565 ?
In1 Ge3 Ca1 132.35(3) 1_655 2_565 ?
Eu1 Ge3 Ca1 91.10(4) 2 2_565 ?
Ca1 Ge3 Ca1 91.10(4) 2 2_565 ?
Eu1 Ge3 Ca1 0.00(5) 2_565 2_565 ?
In1 Ge3 Ca1 71.05(3) 5_656 6_656 ?
In1 Ge3 Ca1 71.05(3) 5_666 6_656 ?
In1 Ge3 Ca1 120.11(4) 1_655 6_656 ?
Eu1 Ge3 Ca1 80.08(4) 2 6_656 ?
Ca1 Ge3 Ca1 80.08(4) 2 6_656 ?
Eu1 Ge3 Ca1 80.08(4) 2_565 6_656 ?
Ca1 Ge3 Ca1 80.08(4) 2_565 6_656 ?
In1 Ge3 Eu1 71.05(3) 5_656 6_656 ?
In1 Ge3 Eu1 71.05(3) 5_666 6_656 ?
In1 Ge3 Eu1 120.11(4) 1_655 6_656 ?
Eu1 Ge3 Eu1 80.08(4) 2 6_656 ?
Ca1 Ge3 Eu1 80.08(4) 2 6_656 ?
Eu1 Ge3 Eu1 80.08(4) 2_565 6_656 ?
Ca1 Ge3 Eu1 80.08(4) 2_565 6_656 ?
Ca1 Ge3 Eu1 0.00(4) 6_656 6_656 ?
In1 Ge3 Eu2 138.61(4) 5_656 5_666 ?
In1 Ge3 Eu2 71.06(2) 5_666 5_666 ?
In1 Ge3 Eu2 65.46(3) 1_655 5_666 ?
Eu1 Ge3 Eu2 130.04(4) 2 5_666 ?
Ca1 Ge3 Eu2 130.04(4) 2 5_666 ?
Eu1 Ge3 Eu2 71.46(3) 2_565 5_666 ?
Ca1 Ge3 Eu2 71.46(3) 2_565 5_666 ?
Ca1 Ge3 Eu2 137.511(17) 6_656 5_666 ?
Eu1 Ge3 Eu2 137.511(17) 6_656 5_666 ?
In1 Ge3 Ca2 138.61(4) 5_656 5_666 ?
In1 Ge3 Ca2 71.06(2) 5_666 5_666 ?
In1 Ge3 Ca2 65.46(3) 1_655 5_666 ?
Eu1 Ge3 Ca2 130.04(4) 2 5_666 ?
Ca1 Ge3 Ca2 130.04(4) 2 5_666 ?
Eu1 Ge3 Ca2 71.46(3) 2_565 5_666 ?
Ca1 Ge3 Ca2 71.46(3) 2_565 5_666 ?
Ca1 Ge3 Ca2 137.511(17) 6_656 5_666 ?
Eu1 Ge3 Ca2 137.511(17) 6_656 5_666 ?
Eu2 Ge3 Ca2 0.00(3) 5_666 5_666 ?
In1 Ge3 Ca2 71.06(2) 5_656 5_656 ?
In1 Ge3 Ca2 138.61(4) 5_666 5_656 ?
In1 Ge3 Ca2 65.46(3) 1_655 5_656 ?
Eu1 Ge3 Ca2 71.46(3) 2 5_656 ?
Ca1 Ge3 Ca2 71.46(3) 2 5_656 ?
Eu1 Ge3 Ca2 130.04(4) 2_565 5_656 ?
Ca1 Ge3 Ca2 130.04(4) 2_565 5_656 ?
Ca1 Ge3 Ca2 137.511(17) 6_656 5_656 ?
Eu1 Ge3 Ca2 137.511(17) 6_656 5_656 ?
Eu2 Ge3 Ca2 84.66(3) 5_666 5_656 ?
Ca2 Ge3 Ca2 84.66(3) 5_666 5_656 ?

loop_
_geom_bond_atom_site_label_1
_geom_bond_atom_site_label_2
_geom_bond_distance
_geom_bond_site_symmetry_2
_geom_bond_publ_flag
Eu1 Ge2 3.0970(11) 2_564 ?
Eu1 Ge2 3.0970(11) 2_554 ?
Eu1 Ge3 3.1266(12) 2_554 ?
Eu1 Ge3 3.1266(12) 2_564 ?
Eu1 Ge3 3.2307(16) 6_556 ?
Eu1 In1 3.5202(11) 2_564 ?
Eu1 In1 3.5202(11) 2_554 ?
Eu1 In2 3.5404(11) 5_566 ?
Eu1 In2 3.5404(11) 5_556 ?
Eu1 In1 3.5615(14) 6_556 ?
Eu1 Ca2 3.7643(16) 6_556 ?
Eu1 Eu2 3.7643(16) 6_556 ?
Eu2 Ge1 3.1547(10) 5_556 ?
Eu2 Ge1 3.1547(10) 5_566 ?
Eu2 Ge2 3.2239(11) 5_556 ?
Eu2 Ge2 3.2239(11) 5_566 ?
Eu2 Ge3 3.3145(11) 5_666 ?
Eu2 Ge3 3.3145(11) 5_656 ?
Eu2 In1 3.3641(9) 5_566 ?
Eu2 In1 3.3641(9) 5_556 ?
Eu2 In2 3.4804(10) 2_564 ?
Eu2 In2 3.4804(9) 2_554 ?
Eu2 In1 3.5766(12) . ?
Eu2 Ca3 3.7018(17) 6_556 ?
Eu3 Ge1 3.0818(12) 5_566 ?
Eu3 Ge1 3.0818(12) 5_556 ?
Eu3 Ge2 3.1144(12) 2_554 ?
Eu3 Ge2 3.1144(12) 2_564 ?
Eu3 Ge1 3.1591(13) 2_564 ?
Eu3 Ge1 3.1591(13) 2_554 ?
Eu3 In2 3.4863(12) 2_564 ?
Eu3 In2 3.4863(12) 2_554 ?
Eu3 In2 3.5174(13) 5_556 ?
Eu3 In2 3.5174(13) 5_566 ?
Eu3 Eu2 3.7018(17) 6_656 ?
Eu3 Ca2 3.7018(17) 6_656 ?
In1 Ge2 2.7724(12) . ?
In1 Ge3 2.7970(8) 5_656 ?
In1 Ge3 2.7970(8) 5_666 ?
In1 Ge3 2.8686(13) 1_455 ?
In1 Ca2 3.3641(9) 5_566 ?
In1 Eu2 3.3641(9) 5_566 ?
In1 Ca2 3.3641(9) 5_556 ?
In1 Eu2 3.3641(9) 5_556 ?
In1 Eu1 3.5202(11) 2_565 ?
In1 Ca1 3.5202(11) 2_565 ?
In1 Eu1 3.5202(11) 2 ?
In1 Ca1 3.5202(11) 2 ?
In2 Ge1 2.8925(13) . ?
In2 Ge1 2.9036(13) 6_657 ?
In2 Ge2 2.9435(13) 6_557 ?
In2 Ca2 3.4804(10) 2_565 ?
In2 Eu2 3.4804(10) 2_565 ?
In2 Ca2 3.4804(9) 2 ?
In2 Eu2 3.4804(9) 2 ?
In2 Ca3 3.4863(12) 2 ?
In2 Eu3 3.4863(12) 2 ?
In2 Ca3 3.4863(12) 2_565 ?
In2 Eu3 3.4863(12) 2_565 ?
In2 Eu3 3.5174(13) 5_556 ?
Ge1 Ge2 2.5270(14) . ?
Ge1 In2 2.9036(13) 6_557 ?
Ge1 Ca3 3.0818(12) 5_566 ?
Ge1 Ca3 3.0818(12) 5_556 ?
Ge1 Eu3 3.0818(12) 5_566 ?
Ge1 Eu3 3.0818(12) 5_556 ?
Ge1 Eu2 3.1547(10) 5_556 ?
Ge1 Ca2 3.1547(10) 5_556 ?
Ge1 Ca2 3.1547(10) 5_566 ?
Ge1 Eu2 3.1547(10) 5_566 ?
Ge1 Eu3 3.1591(13) 2_565 ?
Ge2 In2 2.9435(13) 6_657 ?
Ge2 Eu1 3.0970(11) 2 ?
Ge2 Eu1 3.0970(11) 2_565 ?
Ge2 Ca1 3.0970(11) 2 ?
Ge2 Ca1 3.0970(11) 2_565 ?
Ge2 Ca3 3.1144(12) 2_565 ?
Ge2 Eu3 3.1144(12) 2_565 ?
Ge2 Ca3 3.1144(12) 2 ?
Ge2 Eu3 3.1144(12) 2 ?
Ge2 Eu2 3.2239(11) 5_556 ?
Ge3 In1 2.7970(8) 5_656 ?
Ge3 In1 2.7970(8) 5_666 ?
Ge3 In1 2.8686(13) 1_655 ?
Ge3 Eu1 3.1266(12) 2 ?
Ge3 Ca1 3.1266(12) 2 ?
Ge3 Eu1 3.1266(12) 2_565 ?
Ge3 Ca1 3.1266(12) 2_565 ?
Ge3 Ca1 3.2307(16) 6_656 ?
Ge3 Eu1 3.2307(16) 6_656 ?
Ge3 Eu2 3.3145(11) 5_666 ?
Ge3 Ca2 3.3145(11) 5_666 ?
Ge3 Ca2 3.3145(11) 5_656 ?
